data_7706288
loop_
_publ_author_name
'Mandal, Arnab'
'Sarkar, Abani'
'Adhikary, Amit'
'Samanta, Debabrata'
'Das, Debasis'

_publ_section_title
;
 Structure and synthesis of copper-based Schiff base and reduced Schiff
 base complexes: a combined experimental and theoretical investigation of
 biomimetic catalytic activity.
;
_journal_issue 43
_journal_name_full 'Dalton transactions (Cambridge, England : 2003)'
_journal_page_first 15461
_journal_page_last 15472
_journal_paper_doi 10.1039/d0dt02784g
_journal_volume 49
_journal_year 2020
_chemical_formula_moiety 'C12 H18 Cl Cu N5 O'
_chemical_formula_sum 'C12 H18 Cl Cu N5 O'
_chemical_formula_weight 347.31
_space_group_crystal_system monoclinic
_space_group_IT_number 14
_space_group_name_Hall '-P 2ybc'
_space_group_name_H-M_alt 'P 1 21/c 1'
_symmetry_Int_Tables_number 14
_audit_creation_date 2020-10-12
_audit_creation_method
;
Olex2 1.2
(compiled 2018.05.29 svn.r3508 for OlexSys, GUI svn.r5506)
;
_audit_update_record
;
2020-10-16 deposited with the CCDC.	2020-10-20 downloaded from the CCDC.
;
_cell_angle_alpha 90
_cell_angle_beta 98.352(6)
_cell_angle_gamma 90
_cell_formula_units_Z 4
_cell_length_a 20.7663(17)
_cell_length_b 9.4400(7)
_cell_length_c 7.5810(7)
_cell_measurement_reflns_used 2509
_cell_measurement_temperature 296.15
_cell_measurement_theta_max 25.20
_cell_measurement_theta_min 1.89
_cell_volume 1470.4(2)
_computing_molecular_graphics 'Olex2 (Dolomanov et al., 2009)'
_computing_publication_material 'Olex2 (Dolomanov et al., 2009)'
_computing_structure_refinement 'olex2.refine (Bourhis et al., 2015)'
_diffrn_ambient_temperature 296.15
_diffrn_measured_fraction_theta_full 0.9847
_diffrn_measured_fraction_theta_max 0.9847
_diffrn_measurement_device_type 'Bruker APEX-II CCD'
_diffrn_measurement_method '\f and \w scans'
_diffrn_radiation_type 'Mo K\a'
_diffrn_radiation_wavelength 0.71073
_diffrn_reflns_limit_h_max 24
_diffrn_reflns_limit_h_min -24
_diffrn_reflns_limit_k_max 11
_diffrn_reflns_limit_k_min -11
_diffrn_reflns_limit_l_max 8
_diffrn_reflns_limit_l_min -5
_diffrn_reflns_number 3003
_diffrn_reflns_theta_full 24.8773
_diffrn_reflns_theta_max 24.88
_diffrn_reflns_theta_min 0.99
_exptl_absorpt_coefficient_mu 1.670
_exptl_crystal_colour Green
_exptl_crystal_density_diffrn 1.5688
_exptl_crystal_description Block
_exptl_crystal_F_000 718.1215
_exptl_crystal_size_max 0.32
_exptl_crystal_size_mid 0.30
_exptl_crystal_size_min 0.28
_refine_diff_density_max 1.1308
_refine_diff_density_min -1.2029
_refine_diff_density_rms 0.2641
_refine_ls_d_res_high 0.8447
_refine_ls_d_res_low 20.5461
_refine_ls_goodness_of_fit_ref 1.0915
_refine_ls_hydrogen_treatment constr
_refine_ls_matrix_type full
_refine_ls_number_constraints 29
_refine_ls_number_parameters 183
_refine_ls_number_reflns 2509
_refine_ls_number_restraints 0
_refine_ls_restrained_S_all 1.0915
_refine_ls_R_factor_all 0.1433
_refine_ls_R_factor_gt 0.0978
_refine_ls_shift/su_max 0.0019
_refine_ls_shift/su_mean 0.0001
_refine_ls_structure_factor_coef Fsqd
_refine_ls_weighting_details 'w=1/[\s^2^(Fo^2^)+(0.1408P)^2^+13.3408P] where P=(Fo^2^+2Fc^2^)/3'
_refine_ls_weighting_scheme calc
_refine_ls_wR_factor_gt 0.2835
_refine_ls_wR_factor_ref 0.3251
_reflns_Friedel_coverage 0.0
_reflns_limit_h_max 24
_reflns_limit_h_min -24
_reflns_limit_k_max 11
_reflns_limit_k_min 0
_reflns_limit_l_max 8
_reflns_limit_l_min 0
_reflns_number_gt 1685
_reflns_number_total 2509
_reflns_threshold_expression I>=2u(I)
_cod_data_source_file d0dt02784g2.cif
_cod_data_source_block 3
_cod_database_code 7706288
_olex2_refinement_description
;
1. Twinned data refinement
 Scales: 0.746(14)
 0.254(14)
2. Fixed Uiso
 At 1.2 times of:
  All C(H) groups, All C(H,H) groups, All N(H) groups
 At 1.5 times of:
  All C(H,H,H) groups
3.a Ternary CH refined with riding coordinates:
 N2(H2), N1(H1)
3.b Secondary CH2 refined with riding coordinates:
 C10(H10a,H10b), C7(H7a,H7b), C8(H8a,H8b), C9(H9a,H9b), C11(H11a,H11b)
3.c Aromatic/amide H refined with riding coordinates:
 C6(H6), C2(H2a), C3(H3)
3.d Idealised Me refined as rotating group:
 C12(H12a,H12b,H12c)
;
_olex2_submission_special_instructions 'No special instructions were received'

loop_
_space_group_symop_id
_space_group_symop_operation_xyz
1 x,y,z
2 -x,y+1/2,-z+1/2
3 -x,-y,-z
4 x,-y-1/2,z-1/2

loop_
_atom_site_label
_atom_site_type_symbol
_atom_site_fract_x
_atom_site_fract_y
_atom_site_fract_z
_atom_site_U_iso_or_equiv
_atom_site_adp_type
_atom_site_occupancy
_atom_site_refinement_flags_posn
Cu1 Cu 0.76885(8) 0.68361(15) 0.2290(3) 0.0598(7) Uani 1.000000 .
Cl1 Cl 0.44236(17) 0.7621(4) 0.4042(5) 0.0647(10) Uani 1.000000 .
N1 N 0.7060(5) 0.5264(10) 0.2506(14) 0.051(3) Uani 1.000000 .
N2 N 0.8240(5) 0.5324(11) 0.1345(16) 0.057(3) Uani 1.000000 .
H2 H 0.8337(5) 0.5648(11) 0.0284(16) 0.069(3) Uiso 1.000000 R
C1 C 0.5247(6) 0.7777(12) 0.3857(15) 0.043(3) Uani 1.000000 .
C6 C 0.5622(6) 0.6600(13) 0.3973(15) 0.044(3) Uani 1.000000 .
H6 H 0.5434(6) 0.5723(13) 0.4130(15) 0.053(3) Uiso 1.000000 R
C2 C 0.5511(6) 0.9101(13) 0.3568(14) 0.045(3) Uani 1.000000 .
H2a H 0.5253(6) 0.9910(13) 0.3465(14) 0.054(3) Uiso 1.000000 R
N4 N 0.8297(6) 0.9458(15) 0.1789(17) 0.066(3) Uani 1.000000 .
C5 C 0.6296(6) 0.6678(12) 0.3861(15) 0.046(3) Uani 1.000000 .
C4 C 0.6574(6) 0.8005(12) 0.3542(16) 0.048(3) Uani 1.000000 .
C3 C 0.6162(7) 0.9178(13) 0.3441(16) 0.049(3) Uani 1.000000 .
H3 H 0.6339(7) 1.0064(13) 0.3277(16) 0.059(4) Uiso 1.000000 R
C10 C 0.8876(7) 0.5027(17) 0.248(2) 0.075(4) Uani 1.000000 .
H10a H 0.9081(7) 0.5919(17) 0.288(2) 0.091(5) Uiso 1.000000 R
H10b H 0.8795(7) 0.4510(17) 0.354(2) 0.091(5) Uiso 1.000000 R
C7 C 0.6699(7) 0.5391(13) 0.4025(18) 0.056(3) Uani 1.000000 .
H7a H 0.6424(7) 0.4566(13) 0.4072(18) 0.068(4) Uiso 1.000000 R
H7b H 0.7003(7) 0.5428(13) 0.5124(18) 0.068(4) Uiso 1.000000 R
C8 C 0.7397(7) 0.3918(13) 0.2370(19) 0.060(4) Uani 1.000000 .
H8a H 0.7665(7) 0.3698(13) 0.3494(19) 0.072(4) Uiso 1.000000 R
H8b H 0.7083(7) 0.3160(13) 0.2088(19) 0.072(4) Uiso 1.000000 R
C9 C 0.7811(7) 0.4057(14) 0.0931(19) 0.060(4) Uani 1.000000 .
H9a H 0.7540(7) 0.4178(14) -0.0214(19) 0.072(4) Uiso 1.000000 R
H9b H 0.8074(7) 0.3212(14) 0.0879(19) 0.072(4) Uiso 1.000000 R
N5 N 0.8298(9) 1.0646(16) 0.195(2) 0.102(5) Uani 1.000000 .
N3 N 0.8303(9) 0.8269(17) 0.169(4) 0.156(11) Uani 1.000000 .
C11 C 0.9341(9) 0.417(3) 0.152(4) 0.130(9) Uani 1.000000 .
H11a H 0.9143(9) 0.327(3) 0.113(4) 0.155(11) Uiso 1.000000 R
H11b H 0.9431(9) 0.469(3) 0.048(4) 0.155(11) Uiso 1.000000 R
C12 C 0.9954(11) 0.393(3) 0.274(4) 0.150(10) Uani 1.000000 .
H12a H 1.006(6) 0.475(10) 0.35(2) 0.225(15) Uiso 1.000000 GR
H12b H 0.990(4) 0.313(16) 0.35(2) 0.225(15) Uiso 1.000000 GR
H12c H 1.030(3) 0.37(2) 0.205(4) 0.225(15) Uiso 1.000000 GR
O1 O 0.7182(4) 0.8171(8) 0.3423(13) 0.057(2) Uani 1.000000 .
H1 H 0.6756(5) 0.5318(10) 0.1514(14) 0.061(3) Uiso 1.000000 R

loop_
_atom_site_aniso_label
_atom_site_aniso_U_11
_atom_site_aniso_U_22
_atom_site_aniso_U_33
_atom_site_aniso_U_12
_atom_site_aniso_U_13
_atom_site_aniso_U_23
Cu1 0.0451(9) 0.0330(8) 0.1019(14) -0.0005(7) 0.0124(8) -0.0008(8)
Cl1 0.057(2) 0.075(2) 0.065(2) -0.0017(18) 0.0187(16) -0.0111(18)
N1 0.050(6) 0.041(5) 0.058(6) 0.009(5) -0.001(5) 0.004(5)
N2 0.054(7) 0.048(6) 0.072(8) 0.007(5) 0.014(6) 0.005(6)
C1 0.048(7) 0.044(7) 0.035(6) -0.002(5) 0.004(5) -0.004(5)
C6 0.053(7) 0.044(7) 0.034(6) -0.005(5) 0.003(5) 0.006(5)
C2 0.058(8) 0.050(7) 0.024(5) 0.010(6) -0.002(5) -0.007(5)
N4 0.058(8) 0.065(9) 0.074(9) -0.011(7) 0.009(6) -0.005(7)
C5 0.055(7) 0.043(7) 0.038(7) -0.000(6) 0.002(5) -0.002(5)
C4 0.060(8) 0.045(7) 0.037(6) 0.001(6) -0.003(6) -0.003(5)
C3 0.065(9) 0.039(7) 0.046(7) 0.001(6) 0.014(6) -0.004(5)
C10 0.059(9) 0.069(10) 0.098(12) 0.016(8) 0.011(8) 0.005(9)
C7 0.061(8) 0.046(7) 0.061(8) -0.011(6) 0.003(7) 0.003(6)
C8 0.062(8) 0.037(7) 0.080(10) -0.005(6) 0.006(7) 0.005(6)
C9 0.065(9) 0.050(8) 0.064(9) 0.010(7) 0.004(7) -0.011(6)
N5 0.111(13) 0.062(10) 0.133(15) -0.011(9) 0.016(10) -0.001(9)
N3 0.106(14) 0.055(10) 0.33(3) -0.029(9) 0.107(18) -0.029(13)
C11 0.053(11) 0.15(2) 0.19(2) 0.040(12) 0.015(13) -0.025(18)
C12 0.074(14) 0.15(2) 0.22(3) 0.010(15) 0.013(16) 0.00(2)
O1 0.046(5) 0.042(5) 0.083(7) -0.003(4) 0.005(4) -0.009(4)

loop_
_atom_type_symbol
_atom_type_scat_dispersion_real
_atom_type_scat_dispersion_imag
_atom_type_scat_Cromer_Mann_a1
_atom_type_scat_Cromer_Mann_a2
_atom_type_scat_Cromer_Mann_a3
_atom_type_scat_Cromer_Mann_a4
_atom_type_scat_Cromer_Mann_b1
_atom_type_scat_Cromer_Mann_b2
_atom_type_scat_Cromer_Mann_b3
_atom_type_scat_Cromer_Mann_b4
_atom_type_scat_Cromer_Mann_c
_atom_type_scat_source
_atom_type_scat_dispersion_source
C 0.00347 0.00161 2.31000 1.02000 1.58860 0.86500 20.84390 10.20750 0.56870 51.65120 0.215599998832 'International Tables Volume C Table 6.1.1.4 (pp. 500-502)' 'Henke, Gullikson and Davis, At. Data and Nucl. Data Tables, 1993, 54, 2'
Cl 0.14873 0.16029 11.46040 7.19640 6.25560 1.64550 0.01040 1.16620 18.51940 47.77840 -9.55739974976 'International Tables Volume C Table 6.1.1.4 (pp. 500-502)' 'Henke, Gullikson and Davis, At. Data and Nucl. Data Tables, 1993, 54, 2'
H 0.00000 0.00000 0.49300 0.32291 0.14019 0.04081 10.51090 26.12570 3.14236 57.79970 0.0030380000826 'International Tables Volume C Table 6.1.1.4 (pp. 500-502)' 'Henke, Gullikson and Davis, At. Data and Nucl. Data Tables, 1993, 54, 2'
O 0.01158 0.00611 3.04850 2.28680 1.54630 0.86700 13.27710 5.70110 0.32390 32.90890 0.250800013542 'International Tables Volume C Table 6.1.1.4 (pp. 500-502)' 'Henke, Gullikson and Davis, At. Data and Nucl. Data Tables, 1993, 54, 2'
N 0.00653 0.00323 12.21260 3.13220 2.01250 1.16630 0.00570 9.89330 28.99750 0.58260 -11.5290002823 'International Tables Volume C Table 6.1.1.4 (pp. 500-502)' 'Henke, Gullikson and Davis, At. Data and Nucl. Data Tables, 1993, 54, 2'
Cu 0.34125 1.28947 13.33800 7.16760 5.61580 1.67350 3.58280 0.24700 11.39660 64.81260 1.19099998474 'International Tables Volume C Table 6.1.1.4 (pp. 500-502)' 'Henke, Gullikson and Davis, At. Data and Nucl. Data Tables, 1993, 54, 2'

loop_
_geom_angle_atom_site_label_1
_geom_angle_atom_site_label_2
_geom_angle_atom_site_label_3
_geom_angle
_geom_angle_site_symmetry_1
_geom_angle_site_symmetry_3
_geom_angle_publ_flag
N2 Cu1 N1 85.1(4) . . ?
N3 Cu1 N1 170.9(8) . . ?
N3 Cu1 N2 89.1(6) . . ?
O1 Cu1 N1 92.5(4) . . ?
O1 Cu1 N2 174.0(5) . . ?
O1 Cu1 N3 93.9(6) . . ?
C7 N1 Cu1 114.7(8) . . ?
C8 N1 Cu1 108.4(8) . . ?
C8 N1 C7 115.5(10) . . ?
H1 N1 Cu1 105.8(3) . . ?
H1 N1 C7 105.8(7) . . ?
H1 N1 C8 105.8(7) . . ?
H2 N2 Cu1 106.5(3) . . ?
C10 N2 Cu1 115.1(9) . . ?
C10 N2 H2 106.5(8) . . ?
C9 N2 Cu1 106.7(8) . . ?
C9 N2 H2 106.5(7) . . ?
C9 N2 C10 114.9(11) . . ?
C6 C1 Cl1 119.2(9) . . ?
C2 C1 Cl1 120.1(9) . . ?
C2 C1 C6 120.7(11) . . ?
H6 C6 C1 119.4(7) . . ?
C5 C6 C1 121.2(11) . . ?
C5 C6 H6 119.4(7) . . ?
H2a C2 C1 120.9(7) . . ?
C3 C2 C1 118.2(11) . . ?
C3 C2 H2a 120.9(7) . . ?
N3 N4 N5 178(2) . . ?
C4 C5 C6 119.2(11) . . ?
C7 C5 C6 120.5(11) . . ?
C7 C5 C4 120.3(11) . . ?
C3 C4 C5 116.7(12) . . ?
O1 C4 C5 123.2(11) . . ?
O1 C4 C3 120.0(11) . . ?
C4 C3 C2 123.9(12) . . ?
H3 C3 C2 118.1(7) . . ?
H3 C3 C4 118.1(8) . . ?
H10a C10 N2 109.0(8) . . ?
H10b C10 N2 109.0(8) . . ?
H10b C10 H10a 107.78748606(2) . . ?
C11 C10 N2 112.9(15) . . ?
C11 C10 H10a 109.0(12) . . ?
C11 C10 H10b 109.0(12) . . ?
C5 C7 N1 110.5(10) . . ?
H7a C7 N1 109.5(6) . . ?
H7a C7 C5 109.5(7) . . ?
H7b C7 N1 109.5(7) . . ?
H7b C7 C5 109.5(7) . . ?
H7b C7 H7a 108.09493928(2) . . ?
H8a C8 N1 110.1(7) . . ?
H8b C8 N1 110.1(7) . . ?
H8b C8 H8a 108.4 . . ?
C9 C8 N1 107.9(10) . . ?
C9 C8 H8a 110.1(8) . . ?
C9 C8 H8b 110.1(7) . . ?
C8 C9 N2 107.8(11) . . ?
H9a C9 N2 110.1(7) . . ?
H9a C9 C8 110.1(8) . . ?
H9b C9 N2 110.1(6) . . ?
H9b C9 C8 110.1(7) . . ?
H9b C9 H9a 108.451653706(19) . . ?
N4 N3 Cu1 131.3(15) . . ?
H11a C11 C10 109.8(12) . . ?
H11b C11 C10 109.8(12) . . ?
H11b C11 H11a 108.23782416(3) . . ?
C12 C11 C10 109(2) . . ?
C12 C11 H11a 109.8(15) . . ?
C12 C11 H11b 109.8(16) . . ?
H12a C12 C11 111(7) . . ?
H12b C12 C11 109.5 . . ?
H12b C12 H12a 108(12) . . ?
H12c C12 C11 109.5 . . ?
H12c C12 H12a 112(12) . . ?
H12c C12 H12b 108(13) . . ?
C4 O1 Cu1 123.8(8) . . ?

loop_
_geom_bond_atom_site_label_1
_geom_bond_atom_site_label_2
_geom_bond_distance
_geom_bond_site_symmetry_2
_geom_bond_publ_flag
Cu1 N1 1.999(11) . ?
Cu1 N2 2.026(11) . ?
Cu1 N3 1.957(16) . ?
Cu1 O1 1.922(9) . ?
Cl1 C1 1.741(12) . ?
N1 C7 1.467(16) . ?
N1 C8 1.461(16) . ?
N1 H1 0.9100 . ?
N2 H2 0.9100 . ?
N2 C10 1.495(18) . ?
N2 C9 1.497(17) . ?
C1 C6 1.352(16) . ?
C1 C2 1.396(17) . ?
C6 H6 0.9300 . ?
C6 C5 1.416(17) . ?
C2 H2a 0.9300 . ?
C2 C3 1.370(17) . ?
N4 N5 1.128(18) . ?
N4 N3 1.125(18) . ?
C5 C4 1.415(17) . ?
C5 C7 1.472(17) . ?
C4 C3 1.394(17) . ?
C4 O1 1.289(15) . ?
C3 H3 0.9300 . ?
C10 H10a 0.9700 . ?
C10 H10b 0.9700 . ?
C10 C11 1.52(2) . ?
C7 H7a 0.9700 . ?
C7 H7b 0.9700 . ?
C8 H8a 0.9700 . ?
C8 H8b 0.9700 . ?
C8 C9 1.490(19) . ?
C9 H9a 0.9700 . ?
C9 H9b 0.9700 . ?
C11 H11a 0.9700 . ?
C11 H11b 0.9700 . ?
C11 C12 1.48(3) . ?
C12 H12a 0.9600 . ?
C12 H12b 0.9600 . ?
C12 H12c 0.9600 . ?

loop_
_twin_individual_id
_twin_individual_mass_fraction_refined
1 0.746(14)
2 0.254(14)
